data_4511821
loop_
_publ_author_name
'Nauha, Elisa'
'Bernstein, Joel'

_publ_section_title
;
 &#x201C;Predicting&#x201D; Crystal Forms of Pharmaceuticals Using
 Hydrogen Bond Propensities: Two Test Cases
;
_journal_issue 9
_journal_name_full 'Crystal Growth &amp; Design'
_journal_page_first 4364
_journal_paper_doi 10.1021/cg500478p
_journal_volume 14
_journal_year 2014
_chemical_absolute_configuration syn
_chemical_formula_moiety 'C7 H17 N O5'
_chemical_formula_sum 'C7 H17 N O5'
_chemical_formula_weight 195.22
_chemical_name_systematic
; 
 ? 
;
_space_group_IT_number 19
_symmetry_cell_setting orthorhombic
_symmetry_space_group_name_Hall 'P 2ac 2ab'
_symmetry_space_group_name_H-M 'P 21 21 21'
_atom_sites_solution_hydrogens geom
_atom_sites_solution_primary direct
_atom_sites_solution_secondary difmap
_audit_creation_method SHELXL-97
_cell_angle_alpha 90.00
_cell_angle_beta 90.00
_cell_angle_gamma 90.00
_cell_formula_units_Z 4
_cell_length_a 4.571(4)
_cell_length_b 10.174(8)
_cell_length_c 19.653(16)
_cell_measurement_temperature 100(2)
_cell_volume 914.0(13)
_computing_structure_refinement 'SHELXL-97 (Sheldrick, 2008)'
_computing_structure_solution 'SHELXS-97 (Sheldrick, 2008)'
_diffrn_ambient_temperature 100(2)
_diffrn_measured_fraction_theta_full 0.997
_diffrn_measured_fraction_theta_max 0.997
_diffrn_radiation_monochromator graphite
_diffrn_radiation_source 'fine-focus sealed tube'
_diffrn_radiation_type MoK\a
_diffrn_radiation_wavelength 0.71073
_diffrn_reflns_av_R_equivalents 0.0492
_diffrn_reflns_av_sigmaI/netI 0.0650
_diffrn_reflns_limit_h_max 5
_diffrn_reflns_limit_h_min -5
_diffrn_reflns_limit_k_max 12
_diffrn_reflns_limit_k_min -12
_diffrn_reflns_limit_l_max 23
_diffrn_reflns_limit_l_min -20
_diffrn_reflns_number 5318
_diffrn_reflns_theta_full 25.40
_diffrn_reflns_theta_max 25.40
_diffrn_reflns_theta_min 2.07
_exptl_absorpt_coefficient_mu 0.120
_exptl_absorpt_correction_T_max 0.7452
_exptl_absorpt_correction_T_min 0.5820
_exptl_absorpt_correction_type multi-scan
_exptl_absorpt_process_details sadabs
_exptl_crystal_density_diffrn 1.419
_exptl_crystal_density_method 'not measured'
_exptl_crystal_F_000 424
_exptl_crystal_size_max 0.16
_exptl_crystal_size_mid 0.08
_exptl_crystal_size_min 0.02
_refine_diff_density_max 0.316
_refine_diff_density_min -0.251
_refine_diff_density_rms 0.064
_refine_ls_abs_structure_details 'Flack H D (1983), Acta Cryst. A39, 876-881'
_refine_ls_abs_structure_Flack 0(3)
_refine_ls_extinction_method none
_refine_ls_goodness_of_fit_ref 1.096
_refine_ls_hydrogen_treatment mixed
_refine_ls_matrix_type full
_refine_ls_number_parameters 137
_refine_ls_number_reflns 1698
_refine_ls_number_restraints 0
_refine_ls_restrained_S_all 1.096
_refine_ls_R_factor_all 0.0815
_refine_ls_R_factor_gt 0.0549
_refine_ls_shift/su_max 0.000
_refine_ls_shift/su_mean 0.000
_refine_ls_structure_factor_coef Fsqd
_refine_ls_weighting_details 'calc w=1/[\s^2^(Fo^2^)+(0.0486P)^2^+0.6689P] where P=(Fo^2^+2Fc^2^)/3'
_refine_ls_weighting_scheme calc
_refine_ls_wR_factor_gt 0.1176
_refine_ls_wR_factor_ref 0.1261
_reflns_number_gt 1307
_reflns_number_total 1698
_reflns_threshold_expression >2sigma(I)
_cod_data_source_file cg500478p_si_001.cif
_cod_data_source_block MEG_I
_cod_depositor_comments 'Adding full bibliography for 4511819--4511822.cif.'
_cod_original_sg_symbol_H-M P212121
_cod_database_code 4511821
_shelx_estimated_absorpt_t_min 0.9811
_shelx_estimated_absorpt_t_max 0.9976

loop_
_symmetry_equiv_pos_as_xyz
'x, y, z'
'-x+1/2, -y, z+1/2'
'-x, y+1/2, -z+1/2'
'x+1/2, -y+1/2, -z'

loop_
_atom_site_label
_atom_site_type_symbol
_atom_site_fract_x
_atom_site_fract_y
_atom_site_fract_z
_atom_site_U_iso_or_equiv
_atom_site_adp_type
_atom_site_occupancy
_atom_site_symmetry_multiplicity
_atom_site_calc_flag
_atom_site_refinement_flags
O1 O 0.8310(6) 0.0720(2) 0.09947(14) 0.0183(6) Uani 1 1 d .
H1 H 0.748(9) 0.012(4) 0.102(2) 0.022 Uiso 1 1 d .
O2 O 0.3161(6) 0.0943(2) 0.17970(14) 0.0176(6) Uani 1 1 d .
H2 H 0.191(10) 0.082(4) 0.147(2) 0.021 Uiso 1 1 d .
O3 O 0.8092(6) 0.3677(2) 0.19972(13) 0.0176(6) Uani 1 1 d .
H3 H 0.986(10) 0.386(4) 0.2248(19) 0.021 Uiso 1 1 d .
O4 O 0.3051(6) 0.3885(2) 0.27549(13) 0.0176(6) Uani 1 1 d .
H4 H 0.445(9) 0.442(4) 0.280(2) 0.021 Uiso 1 1 d .
O5 O 0.4714(6) 0.3242(2) 0.40464(13) 0.0177(6) Uani 1 1 d .
H5 H 0.322(9) 0.271(4) 0.408(2) 0.021 Uiso 1 1 d .
N1 N 0.9837(7) 0.1617(3) 0.42718(16) 0.0167(7) Uani 1 1 d .
H1N H 0.881(9) 0.187(4) 0.464(2) 0.020 Uiso 1 1 d .
C1 C 0.6398(9) 0.1826(3) 0.0942(2) 0.0195(9) Uani 1 1 d .
H1A H 0.4993 0.1668 0.0567 0.023 Uiso 1 1 calc R
H1B H 0.7566 0.2612 0.0822 0.023 Uiso 1 1 calc R
C2 C 0.4700(8) 0.2105(3) 0.15915(19) 0.0155(8) Uani 1 1 d .
H2A H 0.3250 0.2820 0.1501 0.019 Uiso 1 1 calc R
C3 C 0.6615(9) 0.2505(3) 0.21928(19) 0.0161(8) Uani 1 1 d .
H3A H 0.8088 0.1799 0.2281 0.019 Uiso 1 1 calc R
C4 C 0.4787(9) 0.2725(3) 0.28357(19) 0.0178(9) Uani 1 1 d .
H4A H 0.3410 0.1965 0.2877 0.021 Uiso 1 1 calc R
C5 C 0.6533(9) 0.2798(3) 0.35004(19) 0.0150(8) Uani 1 1 d .
H5A H 0.8146 0.3451 0.3438 0.018 Uiso 1 1 calc R
C6 C 0.7895(9) 0.1488(3) 0.36832(18) 0.0171(8) Uani 1 1 d .
H6A H 0.6331 0.0846 0.3788 0.021 Uiso 1 1 calc R
H6B H 0.9021 0.1152 0.3290 0.021 Uiso 1 1 calc R
C7 C 1.0833(8) 0.0328(3) 0.4519(2) 0.0196(9) Uani 1 1 d .
H7A H 1.1960 -0.0112 0.4161 0.029 Uiso 1 1 calc R
H7B H 0.9134 -0.0212 0.4638 0.029 Uiso 1 1 calc R
H7C H 1.2070 0.0449 0.4921 0.029 Uiso 1 1 calc R

loop_
_atom_site_aniso_label
_atom_site_aniso_U_11
_atom_site_aniso_U_22
_atom_site_aniso_U_33
_atom_site_aniso_U_23
_atom_site_aniso_U_13
_atom_site_aniso_U_12
O1 0.0149(14) 0.0104(13) 0.0296(16) -0.0013(12) 0.0002(14) -0.0036(11)
O2 0.0187(14) 0.0101(12) 0.0240(15) -0.0012(11) -0.0048(13) -0.0019(12)
O3 0.0133(14) 0.0133(12) 0.0263(15) -0.0002(11) -0.0025(13) -0.0031(12)
O4 0.0125(14) 0.0122(12) 0.0280(15) -0.0014(11) -0.0021(13) -0.0001(11)
O5 0.0181(14) 0.0117(12) 0.0233(15) -0.0011(11) 0.0038(13) 0.0002(11)
N1 0.0180(16) 0.0123(14) 0.0200(18) 0.0003(14) 0.0002(16) 0.0052(15)
C1 0.027(2) 0.0116(17) 0.020(2) 0.0025(15) -0.0029(19) 0.0000(17)
C2 0.0116(19) 0.0096(16) 0.025(2) -0.0001(15) 0.0019(18) -0.0002(15)
C3 0.020(2) 0.0089(16) 0.019(2) 0.0011(14) -0.002(2) -0.0047(17)
C4 0.024(2) 0.0042(14) 0.025(2) 0.0011(15) 0.000(2) -0.0022(16)
C5 0.0132(19) 0.0099(16) 0.022(2) 0.0003(15) -0.0004(18) 0.0017(15)
C6 0.023(2) 0.0082(17) 0.020(2) 0.0001(14) 0.0034(18) -0.0042(17)
C7 0.017(2) 0.0142(18) 0.028(2) 0.0023(16) 0.0002(18) 0.0007(15)

loop_
_atom_type_symbol
_atom_type_description
_atom_type_scat_dispersion_real
_atom_type_scat_dispersion_imag
_atom_type_scat_source
C C 0.0033 0.0016 'International Tables Vol C Tables 4.2.6.8 and 6.1.1.4'
H H 0.0000 0.0000 'International Tables Vol C Tables 4.2.6.8 and 6.1.1.4'
N N 0.0061 0.0033 'International Tables Vol C Tables 4.2.6.8 and 6.1.1.4'
O O 0.0106 0.0060 'International Tables Vol C Tables 4.2.6.8 and 6.1.1.4'

loop_
_geom_angle_atom_site_label_1
_geom_angle_atom_site_label_2
_geom_angle_atom_site_label_3
_geom_angle
C1 O1 H1 111(3)
C2 O2 H2 104(2)
C3 O3 H3 115(2)
C4 O4 H4 96(3)
C5 O5 H5 108(3)
C6 N1 C7 111.6(3)
C6 N1 H1N 110(2)
C7 N1 H1N 99(2)
O1 C1 C2 113.5(3)
O1 C1 H1A 108.9
C2 C1 H1A 108.9
O1 C1 H1B 108.9
C2 C1 H1B 108.9
H1A C1 H1B 107.7
O2 C2 C1 109.4(3)
O2 C2 C3 106.5(3)
C1 C2 C3 114.0(3)
O2 C2 H2A 108.9
C1 C2 H2A 108.9
C3 C2 H2A 108.9
O3 C3 C2 106.6(3)
O3 C3 C4 111.1(3)
C2 C3 C4 111.4(3)
O3 C3 H3A 109.2
C2 C3 H3A 109.2
C4 C3 H3A 109.2
O4 C4 C3 109.4(3)
O4 C4 C5 110.1(3)
C3 C4 C5 115.2(3)
O4 C4 H4A 107.3
C3 C4 H4A 107.3
C5 C4 H4A 107.3
O5 C5 C6 109.8(3)
O5 C5 C4 110.6(3)
C6 C5 C4 112.0(3)
O5 C5 H5A 108.1
C6 C5 H5A 108.1
C4 C5 H5A 108.1
N1 C6 C5 111.0(3)
N1 C6 H6A 109.4
C5 C6 H6A 109.4
N1 C6 H6B 109.4
C5 C6 H6B 109.4
H6A C6 H6B 108.0
N1 C7 H7A 109.5
N1 C7 H7B 109.5
H7A C7 H7B 109.5
N1 C7 H7C 109.5
H7A C7 H7C 109.5
H7B C7 H7C 109.5

loop_
_geom_bond_atom_site_label_1
_geom_bond_atom_site_label_2
_geom_bond_distance
O1 C1 1.428(4)
O1 H1 0.72(4)
O2 C2 1.434(4)
O2 H2 0.87(4)
O3 C3 1.423(4)
O3 H3 0.97(4)
O4 C4 1.431(4)
O4 H4 0.85(4)
O5 C5 1.431(5)
O5 H5 0.88(4)
N1 C6 1.464(5)
N1 C7 1.470(4)
N1 H1N 0.90(4)
C1 C2 1.521(5)
C1 H1A 0.9900
C1 H1B 0.9900
C2 C3 1.526(5)
C2 H2A 1.0000
C3 C4 1.531(6)
C3 H3A 1.0000
C4 C5 1.533(5)
C4 H4A 1.0000
C5 C6 1.514(5)
C5 H5A 1.0000
C6 H6A 0.9900
C6 H6B 0.9900
C7 H7A 0.9800
C7 H7B 0.9800
C7 H7C 0.9800

loop_
_geom_hbond_atom_site_label_D
_geom_hbond_atom_site_label_H
_geom_hbond_atom_site_label_A
_geom_hbond_distance_DH
_geom_hbond_distance_HA
_geom_hbond_distance_DA
_geom_hbond_angle_DHA
_geom_hbond_site_symmetry_A
O1 H1 O5 0.72(4) 2.16(4) 2.877(4) 171(5) 3_645
O2 H2 O1 0.87(4) 1.89(5) 2.730(4) 161(4) 1_455
O3 H3 O4 0.97(4) 1.77(4) 2.720(4) 169(3) 1_655
O4 H4 O2 0.85(4) 2.05(4) 2.857(4) 158(4) 3_655
O5 H5 N1 0.88(4) 1.94(4) 2.811(5) 172(4) 1_455
N1 H1N O5 0.90(4) 2.61(4) 3.309(5) 135(3) 4_556

loop_
_geom_torsion_atom_site_label_1
_geom_torsion_atom_site_label_2
_geom_torsion_atom_site_label_3
_geom_torsion_atom_site_label_4
_geom_torsion
O1 C1 C2 O2 -54.5(4)
O1 C1 C2 C3 64.6(4)
O2 C2 C3 O3 -178.6(3)
C1 C2 C3 O3 60.7(4)
O2 C2 C3 C4 -57.2(3)
C1 C2 C3 C4 -178.0(3)
O3 C3 C4 O4 49.1(4)
C2 C3 C4 O4 -69.7(4)
O3 C3 C4 C5 -75.6(4)
C2 C3 C4 C5 165.7(3)
O4 C4 C5 O5 45.1(4)
C3 C4 C5 O5 169.3(3)
O4 C4 C5 C6 167.9(3)
C3 C4 C5 C6 -67.8(4)
C7 N1 C6 C5 171.5(3)
O5 C5 C6 N1 -63.6(4)
C4 C5 C6 N1 173.1(3)
